data_2221001
loop_
_publ_author_name
'Abu Thaher, Bassam'
'Koch, Pierre'
'Schollmeyer, Dieter'
'Laufer, Stefan'

_publ_section_title
;
 4-[2-(4-Fluorophenyl)furan-3-yl]pyridine
;
_journal_coeditor_code BT2859
_journal_issue 3
_journal_name_full 'Acta Crystallographica Section E'
_journal_page_first o458
_journal_paper_doi 10.1107/S1600536809003651
_journal_volume 65
_journal_year 2009
_chemical_formula_iupac 'C15 H10 F N O'
_chemical_formula_moiety 'C15 H10 F N O'
_chemical_formula_sum 'C15 H10 F N O'
_chemical_formula_weight 239.24
_chemical_name_systematic
;
4-[2-(4-Fluorophenyl)furan-3-yl]pyridine
;
_space_group_IT_number 14
_symmetry_cell_setting monoclinic
_symmetry_space_group_name_Hall '-P 2ybc'
_symmetry_space_group_name_H-M 'P 1 21/c 1'
_atom_sites_solution_hydrogens geom
_atom_sites_solution_primary direct
_atom_sites_solution_secondary difmap
_audit_creation_method SHELXL97
_cell_angle_alpha 90.00
_cell_angle_beta 94.44(3)
_cell_angle_gamma 90.00
_cell_formula_units_Z 4
_cell_length_a 13.343(9)
_cell_length_b 10.550(3)
_cell_length_c 8.178(5)
_cell_measurement_reflns_used 25
_cell_measurement_temperature 193(2)
_cell_measurement_theta_max 47
_cell_measurement_theta_min 35
_cell_volume 1147.8(11)
_computing_cell_refinement 'CAD-4 Software (Enraf--Nonius, 1989)'
_computing_data_collection 'CAD-4 Software (Enraf--Nonius, 1989)'
_computing_data_reduction 'CORINC (Dr\"ager & Gattow, 1971)'
_computing_molecular_graphics 'PLATON (Spek, 2003)'
_computing_publication_material 'PLATON (Spek, 2003)'
_computing_structure_refinement 'SHELXL97 (Sheldrick, 2008)'
_computing_structure_solution 'SIR97 (Altomare <i>et al.</i>,  1999)'
_diffrn_ambient_temperature 193(2)
_diffrn_measured_fraction_theta_full 0.998
_diffrn_measured_fraction_theta_max 0.998
_diffrn_measurement_device '\k-geometry diffractometer'
_diffrn_measurement_device_type 'Enraf--Nonius CAD-4'
_diffrn_measurement_method \w/2\q
_diffrn_radiation_monochromator graphite
_diffrn_radiation_type CuK\a
_diffrn_radiation_wavelength 1.54178
_diffrn_reflns_av_R_equivalents 0.0000
_diffrn_reflns_av_sigmaI/netI 0.0278
_diffrn_reflns_limit_h_max 16
_diffrn_reflns_limit_h_min 0
_diffrn_reflns_limit_k_max 12
_diffrn_reflns_limit_k_min 0
_diffrn_reflns_limit_l_max 9
_diffrn_reflns_limit_l_min -9
_diffrn_reflns_number 2172
_diffrn_reflns_theta_full 70.06
_diffrn_reflns_theta_max 70.06
_diffrn_reflns_theta_min 3.32
_diffrn_standards_decay_% 2
_diffrn_standards_interval_time 60
_diffrn_standards_number 3
_exptl_absorpt_coefficient_mu 0.812
_exptl_absorpt_correction_type none
_exptl_crystal_colour colourless
_exptl_crystal_density_diffrn 1.385
_exptl_crystal_density_method 'not measured'
_exptl_crystal_description plate
_exptl_crystal_F_000 496
_exptl_crystal_size_max 0.26
_exptl_crystal_size_mid 0.19
_exptl_crystal_size_min 0.12
_refine_diff_density_max 0.233
_refine_diff_density_min -0.314
_refine_ls_extinction_coef 0.0023(6)
_refine_ls_extinction_expression Fc^*^=kFc[1+0.001xFc^2^\l^3^/sin(2\q)]^-1/4^
_refine_ls_extinction_method 'SHELXL97 (Sheldrick, 2008)'
_refine_ls_goodness_of_fit_ref 1.067
_refine_ls_hydrogen_treatment constr
_refine_ls_matrix_type full
_refine_ls_number_parameters 164
_refine_ls_number_reflns 2172
_refine_ls_number_restraints 0
_refine_ls_restrained_S_all 1.067
_refine_ls_R_factor_all 0.0631
_refine_ls_R_factor_gt 0.0522
_refine_ls_shift/su_max 0.000
_refine_ls_shift/su_mean 0.000
_refine_ls_structure_factor_coef Fsqd
_refine_ls_weighting_details 'calc w = 1/[\s^2^(Fo^2^)+(0.084P)^2^+0.3989P] where P=(Fo^2^+2Fc^2^)/3'
_refine_ls_weighting_scheme calc
_refine_ls_wR_factor_obs 0.1419
_refine_ls_wR_factor_ref 0.1514
_reflns_number_gt 1806
_reflns_number_total 2172
_reflns_threshold_expression I>2\s(I)
_cod_data_source_file bt2859.cif
_cod_data_source_block I
_cod_original_cell_volume 1147.7(11)
_cod_original_sg_symbol_H-M 'P 21/c'
_cod_database_code 2221001
_cod_database_fobs_code 2221001

loop_
_symmetry_equiv_pos_as_xyz
'x, y, z'
'-x, y+1/2, -z+1/2'
'-x, -y, -z'
'x, -y-1/2, z-1/2'

loop_
_atom_site_type_symbol
_atom_site_label
_atom_site_fract_x
_atom_site_fract_y
_atom_site_fract_z
_atom_site_U_iso_or_equiv
_atom_site_adp_type
_atom_site_calc_flag
_atom_site_refinement_flags
_atom_site_occupancy
_atom_site_disorder_assembly
_atom_site_disorder_group
F F1 0.12844(11) 0.65865(12) 0.4490(2) 0.0657(5) Uani d . 1 . .
O O1 0.10747(10) 0.06648(13) 0.45018(19) 0.0394(4) Uani d . 1 . .
C C2 0.19141(14) 0.13786(18) 0.4958(2) 0.0324(4) Uani d . 1 . .
C C3 0.26801(14) 0.05896(18) 0.5490(2) 0.0338(5) Uani d . 1 . .
C C4 0.22829(15) -0.06710(19) 0.5367(3) 0.0403(5) Uani d . 1 . .
H H4 0.2633 -0.1432 0.5656 0.048 Uiso calc R 1 . .
C C5 0.13306(16) -0.0573(2) 0.4771(3) 0.0438(5) Uani d . 1 . .
H H5 0.0889 -0.1270 0.4561 0.053 Uiso calc R 1 . .
C C6 0.17617(13) 0.27453(18) 0.4833(2) 0.0315(4) Uani d . 1 . .
C C7 0.23331(14) 0.35897(19) 0.5837(2) 0.0353(5) Uani d . 1 . .
H H7 0.2837 0.3267 0.6610 0.042 Uiso calc R 1 . .
C C8 0.21809(15) 0.4885(2) 0.5730(3) 0.0409(5) Uani d . 1 . .
H H8 0.2577 0.5455 0.6408 0.049 Uiso calc R 1 . .
C C9 0.14411(17) 0.53215(19) 0.4616(3) 0.0422(5) Uani d . 1 . .
C C10 0.08431(16) 0.4532(2) 0.3621(3) 0.0421(5) Uani d . 1 . .
H H10 0.0329 0.4868 0.2876 0.051 Uiso calc R 1 . .
C C11 0.10057(15) 0.32439(19) 0.3728(3) 0.0364(5) Uani d . 1 . .
H H11 0.0601 0.2686 0.3046 0.044 Uiso calc R 1 . .
C C12 0.37309(14) 0.08896(18) 0.6061(2) 0.0323(4) Uani d . 1 . .
C C13 0.42007(15) 0.0206(2) 0.7362(3) 0.0395(5) Uani d . 1 . .
H H13 0.3841 -0.0426 0.7902 0.047 Uiso calc R 1 . .
C C14 0.51936(16) 0.0457(2) 0.7858(3) 0.0425(5) Uani d . 1 . .
H H14 0.5500 -0.0029 0.8739 0.051 Uiso calc R 1 . .
N N15 0.57492(13) 0.13313(18) 0.7186(2) 0.0411(5) Uani d . 1 . .
C C16 0.52945(15) 0.1975(2) 0.5926(3) 0.0389(5) Uani d . 1 . .
H H16 0.5676 0.2595 0.5405 0.047 Uiso calc R 1 . .
C C17 0.43063(15) 0.17936(19) 0.5335(3) 0.0356(5) Uani d . 1 . .
H H17 0.4024 0.2284 0.4439 0.043 Uiso calc R 1 . .

loop_
_atom_site_aniso_label
_atom_site_aniso_U_11
_atom_site_aniso_U_22
_atom_site_aniso_U_33
_atom_site_aniso_U_12
_atom_site_aniso_U_13
_atom_site_aniso_U_23
F1 0.0692(10) 0.0266(7) 0.0986(13) 0.0065(6) -0.0102(8) 0.0003(7)
O1 0.0293(7) 0.0296(7) 0.0575(9) -0.0026(5) -0.0079(6) -0.0016(6)
C2 0.0274(9) 0.0303(10) 0.0383(11) -0.0035(7) -0.0038(7) -0.0019(8)
C3 0.0310(10) 0.0287(10) 0.0406(11) 0.0007(8) -0.0030(8) -0.0003(8)
C4 0.0357(11) 0.0289(10) 0.0554(13) 0.0023(8) -0.0017(9) 0.0011(9)
C5 0.0375(11) 0.0253(10) 0.0679(15) -0.0024(8) -0.0004(10) -0.0030(9)
C6 0.0277(9) 0.0306(10) 0.0355(10) 0.0014(7) -0.0019(7) -0.0001(8)
C7 0.0308(10) 0.0344(11) 0.0392(11) 0.0012(8) -0.0072(8) -0.0023(8)
C8 0.0348(11) 0.0337(11) 0.0532(13) -0.0034(8) -0.0034(9) -0.0081(9)
C9 0.0418(12) 0.0264(10) 0.0581(14) 0.0035(8) 0.0018(9) 0.0009(9)
C10 0.0396(11) 0.0383(12) 0.0467(12) 0.0074(9) -0.0085(9) 0.0033(9)
C11 0.0327(10) 0.0341(10) 0.0410(11) 0.0004(8) -0.0073(8) -0.0023(8)
C12 0.0296(10) 0.0293(10) 0.0371(10) 0.0037(7) -0.0035(7) -0.0040(8)
C13 0.0373(11) 0.0366(11) 0.0438(12) 0.0038(8) -0.0023(9) 0.0042(9)
C14 0.0389(12) 0.0474(12) 0.0396(11) 0.0108(9) -0.0073(9) 0.0016(9)
N15 0.0345(9) 0.0451(11) 0.0420(10) 0.0036(7) -0.0070(7) -0.0049(8)
C16 0.0335(10) 0.0380(11) 0.0444(11) -0.0027(8) -0.0023(8) -0.0028(9)
C17 0.0334(10) 0.0341(10) 0.0379(10) 0.0011(8) -0.0071(8) 0.0017(8)

loop_
_atom_type_symbol
_atom_type_description
_atom_type_scat_dispersion_real
_atom_type_scat_dispersion_imag
_atom_type_scat_source
C C 0.0181 0.0091 'International Tables Vol C Tables 4.2.6.8 and 6.1.1.4'
H H 0.0000 0.0000 'International Tables Vol C Tables 4.2.6.8 and 6.1.1.4'
N N 0.0311 0.0180 'International Tables Vol C Tables 4.2.6.8 and 6.1.1.4'
O O 0.0492 0.0322 'International Tables Vol C Tables 4.2.6.8 and 6.1.1.4'
F F 0.0727 0.0534 'International Tables Vol C Tables 4.2.6.8 and 6.1.1.4'

loop_
_geom_angle_atom_site_label_1
_geom_angle_atom_site_label_2
_geom_angle_atom_site_label_3
_geom_angle_site_symmetry_1
_geom_angle_site_symmetry_3
_geom_angle
_geom_angle_publ_flag
C5 O1 C2 . . 106.97(16) ?
C3 C2 O1 . . 109.06(17) ?
C3 C2 C6 . . 136.31(18) ?
O1 C2 C6 . . 114.55(16) ?
C2 C3 C4 . . 106.28(17) ?
C2 C3 C12 . . 129.79(18) ?
C4 C3 C12 . . 123.92(18) ?
C5 C4 C3 . . 106.96(18) ?
C5 C4 H4 . . 126.5 ?
C3 C4 H4 . . 126.5 ?
C4 C5 O1 . . 110.72(18) ?
C4 C5 H5 . . 124.6 ?
O1 C5 H5 . . 124.6 ?
C7 C6 C11 . . 118.14(18) ?
C7 C6 C2 . . 121.48(17) ?
C11 C6 C2 . . 120.34(17) ?
C8 C7 C6 . . 121.47(18) ?
C8 C7 H7 . . 119.3 ?
C6 C7 H7 . . 119.3 ?
C9 C8 C7 . . 117.94(19) ?
C9 C8 H8 . . 121.0 ?
C7 C8 H8 . . 121.0 ?
F1 C9 C8 . . 118.7(2) ?
F1 C9 C10 . . 118.2(2) ?
C8 C9 C10 . . 123.0(2) ?
C9 C10 C11 . . 118.58(19) ?
C9 C10 H10 . . 120.7 ?
C11 C10 H10 . . 120.7 ?
C10 C11 C6 . . 120.82(19) ?
C10 C11 H11 . . 119.6 ?
C6 C11 H11 . . 119.6 ?
C17 C12 C13 . . 116.85(18) ?
C17 C12 C3 . . 123.72(18) ?
C13 C12 C3 . . 119.38(18) ?
C14 C13 C12 . . 119.4(2) ?
C14 C13 H13 . . 120.3 ?
C12 C13 H13 . . 120.3 ?
N15 C14 C13 . . 124.34(19) ?
N15 C14 H14 . . 117.8 ?
C13 C14 H14 . . 117.8 ?
C14 N15 C16 . . 115.86(18) ?
N15 C16 C17 . . 124.2(2) ?
N15 C16 H16 . . 117.9 ?
C17 C16 H16 . . 117.9 ?
C16 C17 C12 . . 119.35(19) ?
C16 C17 H17 . . 120.3 ?
C12 C17 H17 . . 120.3 ?

loop_
_geom_bond_atom_site_label_1
_geom_bond_atom_site_label_2
_geom_bond_site_symmetry_2
_geom_bond_distance
_geom_bond_publ_flag
F1 C9 . 1.354(2) ?
O1 C5 . 1.363(2) ?
O1 C2 . 1.377(2) ?
C2 C3 . 1.363(3) ?
C2 C6 . 1.459(3) ?
C3 C4 . 1.432(3) ?
C3 C12 . 1.478(3) ?
C4 C5 . 1.329(3) ?
C4 H4 . 0.9500 ?
C5 H5 . 0.9500 ?
C6 C7 . 1.397(3) ?
C6 C11 . 1.403(3) ?
C7 C8 . 1.384(3) ?
C7 H7 . 0.9500 ?
C8 C9 . 1.370(3) ?
C8 H8 . 0.9500 ?
C9 C10 . 1.375(3) ?
C10 C11 . 1.378(3) ?
C10 H10 . 0.9500 ?
C11 H11 . 0.9500 ?
C12 C17 . 1.387(3) ?
C12 C13 . 1.393(3) ?
C13 C14 . 1.381(3) ?
C13 H13 . 0.9500 ?
C14 N15 . 1.329(3) ?
C14 H14 . 0.9500 ?
N15 C16 . 1.339(3) ?
C16 C17 . 1.382(3) ?
C16 H16 . 0.9500 ?
C17 H17 . 0.9500 ?

loop_
_geom_hbond_atom_site_label_D
_geom_hbond_atom_site_label_H
_geom_hbond_atom_site_label_A
_geom_hbond_site_symmetry_A
_geom_hbond_distance_DH
_geom_hbond_distance_HA
_geom_hbond_distance_DA
_geom_hbond_angle_DHA
C5 H5 F1 1_545 0.95 2.32 3.006(3) 128
C8 H8 N15 2_656 0.95 2.60 3.483(3) 155

loop_
_geom_torsion_atom_site_label_1
_geom_torsion_atom_site_label_2
_geom_torsion_atom_site_label_3
_geom_torsion_atom_site_label_4
_geom_torsion_site_symmetry_1
_geom_torsion_site_symmetry_2
_geom_torsion_site_symmetry_3
_geom_torsion_site_symmetry_4
_geom_torsion
_geom_torsion_publ_flag
C5 O1 C2 C3 . . . . 0.5(2) ?
C5 O1 C2 C6 . . . . -176.93(18) ?
O1 C2 C3 C4 . . . . -0.6(2) ?
C6 C2 C3 C4 . . . . 176.0(2) ?
O1 C2 C3 C12 . . . . 178.1(2) ?
C6 C2 C3 C12 . . . . -5.3(4) ?
C2 C3 C4 C5 . . . . 0.5(3) ?
C12 C3 C4 C5 . . . . -178.3(2) ?
C3 C4 C5 O1 . . . . -0.3(3) ?
C2 O1 C5 C4 . . . . -0.1(3) ?
C3 C2 C6 C7 . . . . -24.2(4) ?
O1 C2 C6 C7 . . . . 152.23(18) ?
C3 C2 C6 C11 . . . . 158.1(2) ?
O1 C2 C6 C11 . . . . -25.5(3) ?
C11 C6 C7 C8 . . . . -1.5(3) ?
C2 C6 C7 C8 . . . . -179.28(19) ?
C6 C7 C8 C9 . . . . 0.7(3) ?
C7 C8 C9 F1 . . . . -179.7(2) ?
C7 C8 C9 C10 . . . . 0.7(4) ?
F1 C9 C10 C11 . . . . 179.2(2) ?
C8 C9 C10 C11 . . . . -1.2(4) ?
C9 C10 C11 C6 . . . . 0.3(3) ?
C7 C6 C11 C10 . . . . 1.0(3) ?
C2 C6 C11 C10 . . . . 178.8(2) ?
C2 C3 C12 C17 . . . . -40.6(3) ?
C4 C3 C12 C17 . . . . 138.0(2) ?
C2 C3 C12 C13 . . . . 142.0(2) ?
C4 C3 C12 C13 . . . . -39.4(3) ?
C17 C12 C13 C14 . . . . 0.1(3) ?
C3 C12 C13 C14 . . . . 177.75(19) ?
C12 C13 C14 N15 . . . . 0.8(3) ?
C13 C14 N15 C16 . . . . -1.4(3) ?
C14 N15 C16 C17 . . . . 1.2(3) ?
N15 C16 C17 C12 . . . . -0.4(3) ?
C13 C12 C17 C16 . . . . -0.3(3) ?
C3 C12 C17 C16 . . . . -177.80(19) ?

loop_
_cod_related_entry_id
_cod_related_entry_database
_cod_related_entry_code
1 ChemSpider 24700660
